data_2200190
loop_
_publ_author_name
'SethuSankar, K.'
'Thennarasu, S.'
'Velmurugan, D.'
'Shanmuga Sundara Raj, S.'
'Fun, H.-K.'
'Perumal, P.T.'

_publ_section_title
;
 5-(1-Acetamido-3-methylbutyl)-5-methylimidazolidine-2,4-dione
 monohydrate
;
_journal_issue 4
_journal_name_full 'Acta Crystallographica Section E'
_journal_page_first o377
_journal_page_last o379
_journal_paper_doi 10.1107/S1600536801004561
_journal_volume 57
_journal_year 2001
_chemical_formula_iupac 'C11 H19 N3 O3, H2 O1'
_chemical_formula_moiety 'C11 H19 N3 O3, H2 O1'
_chemical_formula_sum 'C11 H21 N3 O4'
_chemical_formula_weight 259.31
_chemical_name_systematic
;
5-(1-Acetamido-3-methyl)butyl-5methyl-2,4-imidazolidinedione
;
_space_group_IT_number 14
_symmetry_cell_setting monoclinic
_symmetry_space_group_name_Hall '-P 2ybc'
_symmetry_space_group_name_H-M 'P 1 21/c 1'
_audit_creation_method SHELXL-97
_cell_angle_alpha 90.00
_cell_angle_beta 101.64
_cell_angle_gamma 90.00
_cell_formula_units_Z 4
_cell_length_a 6.27700(10)
_cell_length_b 19.7080(4)
_cell_length_c 11.93990(10)
_cell_measurement_temperature 293(2)
_cell_measurement_theta_max 28.33
_cell_measurement_theta_min 1.45
_cell_volume 1446.67(4)
_computing_cell_refinement 'SAINT (Siemens, 1996)'
_computing_data_collection 'SMART (Siemens, 1996)'
_computing_data_reduction SAINT
_computing_molecular_graphics 'ZORTEP (Zsolnai, 1997)'
_computing_publication_material 'SHELX97 and PARST (Nardelli, 1983, 1995)'
_computing_structure_refinement 'SHELXL97 (Sheldrick, 1997)'
_computing_structure_solution 'SHELXS97 (Sheldrick, 1997)'
_diffrn_ambient_temperature 293(2)
_diffrn_measurement_device_type 'Siemens SMART CCD area-detector'
_diffrn_measurement_method \w
_diffrn_radiation_monochromator graphite
_diffrn_radiation_source 'fine-focus sealed tube'
_diffrn_radiation_type MoK\a
_diffrn_radiation_wavelength .71073
_diffrn_reflns_av_R_equivalents .0626
_diffrn_reflns_av_sigmaI/netI .0686
_diffrn_reflns_limit_h_max 8
_diffrn_reflns_limit_h_min -8
_diffrn_reflns_limit_k_max 26
_diffrn_reflns_limit_k_min -26
_diffrn_reflns_limit_l_max 9
_diffrn_reflns_limit_l_min -15
_diffrn_reflns_number 10168
_diffrn_reflns_theta_full 28.15
_diffrn_reflns_theta_max 28.15
_diffrn_reflns_theta_min 3.31
_exptl_absorpt_coefficient_mu .091
_exptl_absorpt_correction_type none
_exptl_crystal_colour White
_exptl_crystal_density_diffrn 1.191
_exptl_crystal_density_method 'not measured'
_exptl_crystal_description Block
_exptl_crystal_F_000 560
_exptl_crystal_size_max .40
_exptl_crystal_size_mid .30
_exptl_crystal_size_min .26
_refine_diff_density_max .340
_refine_diff_density_min -.355
_refine_ls_extinction_coef .006(4)
_refine_ls_extinction_method SHELXL97
_refine_ls_goodness_of_fit_ref .941
_refine_ls_hydrogen_treatment mixed
_refine_ls_matrix_type full
_refine_ls_number_parameters 176
_refine_ls_number_reflns 3536
_refine_ls_number_restraints 0
_refine_ls_restrained_S_all .941
_refine_ls_R_factor_all .0815
_refine_ls_R_factor_gt .0572
_refine_ls_shift/su_max .065
_refine_ls_shift/su_mean .002
_refine_ls_structure_factor_coef Fsqd
_refine_ls_weighting_details 'w = 1/[\s^2^(Fo^2^)+(0.1000P)^2^] where P = (Fo^2^+2Fc^2^)/3'
_refine_ls_weighting_scheme calc
_refine_ls_wR_factor_ref .1662
_reflns_number_gt 2418
_reflns_number_total 3536
_reflns_threshold_expression I>2\s(I)
_cod_data_source_file na6053.cif
_cod_data_source_block org3
_cod_depositor_comments
;
The following automatic conversions were performed:

'_refine_ls_weighting_scheme' value 'calc w =
1/[\s^2^(Fo^2^)+(0.1000P)^2^] where P = (Fo^2^+2Fc^2^)/3' was changed
to 'calc'. New tag '_refine_ls_weighting_details' was created. The
value of the new tag was set to 'w = 1/[\s^2^(Fo^2^)+(0.1000P)^2^]
where P = (Fo^2^+2Fc^2^)/3'.

Automatic conversion script
Id: cif_fix_values 3143 2015-03-26 13:38:13Z robertas 
;
_cod_original_sg_symbol_H-M 'P 21/c'
_cod_database_code 2200190

loop_
_symmetry_equiv_pos_as_xyz
'x, y, z'
'-x, y+1/2, -z+1/2'
'-x, -y, -z'
'x, -y-1/2, z-1/2'

loop_
_atom_site_label
_atom_site_fract_x
_atom_site_fract_y
_atom_site_fract_z
_atom_site_U_iso_or_equiv
_atom_site_adp_type
_atom_site_calc_flag
_atom_site_refinement_flags
_atom_site_occupancy
_atom_site_disorder_assembly
_atom_site_disorder_group
_atom_site_type_symbol
O1 .31466(19) .44818(6) .39815(12) .0448(3) Uani d . 1 . . O
O2 .8988(2) .41823(7) .43487(12) .0431(3) Uani d . 1 . . O
O3 .7688(2) .60247(7) .28229(13) .0560(4) Uani d . 1 . . O
O4 .2050(2) .78488(6) .14294(15) .0617(5) Uani d . 1 . . O
N1 .2575(2) .55935(6) .33608(12) .0339(3) Uani d . 1 . . N
H1 .1214 .5631 .3372 .041 Uiso calc R 1 . . H
N2 .5788(2) .51240(6) .33750(12) .0334(3) Uani d . 1 . . N
H2 .6771 .4816 .3420 .040 Uiso calc R 1 . . H
N3 .0959(2) .68137(7) .18933(13) .0384(4) Uani d . 1 . . N
H3 -.0113 .6583 .2043 .046 Uiso calc R 1 . . H
C1 -.1523(3) .77553(11) .1853(2) .0645(6) Uani d . 1 . . C
H1A -.1361 .7976 .2582 .097 Uiso calc R 1 . . H
H1B -.2535 .7387 .1817 .097 Uiso calc R 1 . . H
H1C -.2058 .8075 .1256 .097 Uiso calc R 1 . . H
C2 .0655(3) .74846(8) .17051(16) .0398(4) Uani d . 1 . . C
C3 .2967(2) .64486(8) .18620(14) .0333(4) Uani d . 1 . . C
H3A .4023 .6775 .1678 .040 Uiso calc R 1 . . H
C4 .6048(2) .57753(8) .30615(14) .0336(4) Uani d . 1 . . C
C5 .3908(2) .61488(7) .30639(14) .0312(4) Uani d . 1 . . C
C6 .4305(3) .66987(9) .39918(17) .0491(5) Uani d . 1 . . C
H6A .2941 .6897 .4063 .074 Uiso calc R 1 . . H
H6B .5233 .7044 .3785 .074 Uiso calc R 1 . . H
H6C .4990 .6500 .4708 .074 Uiso calc R 1 . . H
C7 .3733(2) .50147(7) .36149(14) .0305(3) Uani d . 1 . . C
C8 .2566(3) .59094(9) .09159(16) .0457(5) Uani d . 1 . . C
H8A .3730 .5578 .1074 .055 Uiso calc R 1 . . H
H8B .1218 .5676 .0943 .055 Uiso calc R 1 . . H
C9 .2432(4) .61855(10) -.02962(17) .0566(5) Uani d . 1 . . C
H9 .1578 .6605 -.0373 .068 Uiso calc R 1 . . H
C10 .1258(5) .56736(15) -.1183(2) .0895(9) Uani d . 1 . . C
H10A .2043 .5252 -.1102 .134 Uiso calc R 1 . . H
H10B .1189 .5850 -.1939 .134 Uiso calc R 1 . . H
H10C -.0189 .5599 -.1061 .134 Uiso calc R 1 . . H
C11 .4666(6) .63487(17) -.0520(3) .1010(10) Uani d . 1 . . C
H11A .5341 .6689 .0010 .152 Uiso calc R 1 . . H
H11B .4530 .6515 -.1287 .152 Uiso calc R 1 . . H
H11C .5544 .5946 -.0425 .152 Uiso calc R 1 . . H
H1O .871(4) .3784(13) .414(2) .069(7) Uiso d . 1 . . H
H2O 1.033(5) .4268(13) .420(2) .078(8) Uiso d . 1 . . H

loop_
_atom_site_aniso_label
_atom_site_aniso_U_11
_atom_site_aniso_U_22
_atom_site_aniso_U_33
_atom_site_aniso_U_12
_atom_site_aniso_U_13
_atom_site_aniso_U_23
O1 .0390(6) .0307(6) .0666(9) -.0022(5) .0153(6) .0142(5)
O2 .0370(6) .0307(7) .0653(9) .0031(5) .0191(6) -.0002(6)
O3 .0342(6) .0503(8) .0876(11) -.0054(6) .0220(7) .0188(7)
O4 .0527(8) .0317(7) .1072(13) .0011(6) .0320(8) .0211(7)
N1 .0252(6) .0302(7) .0490(9) .0038(5) .0140(6) .0114(6)
N2 .0266(6) .0283(7) .0476(8) .0044(5) .0131(6) .0055(5)
N3 .0303(7) .0291(7) .0562(9) -.0021(5) .0096(6) .0121(6)
C1 .0430(10) .0446(11) .1070(19) .0095(9) .0176(11) .0152(11)
C2 .0369(8) .0298(8) .0513(11) .0010(7) .0058(7) .0081(7)
C3 .0334(7) .0245(7) .0430(10) -.0010(6) .0104(7) .0067(6)
C4 .0275(7) .0343(8) .0404(9) -.0023(6) .0103(6) .0051(6)
C5 .0310(7) .0253(7) .0391(9) .0004(6) .0112(6) .0046(6)
C6 .0651(12) .0370(9) .0437(11) .0015(8) .0076(9) -.0024(7)
C7 .0266(7) .0294(8) .0361(8) -.0012(6) .0081(6) .0029(6)
C8 .0606(11) .0323(9) .0430(11) -.0018(8) .0073(9) .0034(7)
C9 .0823(15) .0451(11) .0413(11) .0069(10) .0096(10) .0049(8)
C10 .126(3) .0854(19) .0504(15) -.0083(18) .0027(15) -.0112(12)
C11 .134(3) .101(2) .080(2) -.026(2) .0509(19) .0090(16)

loop_
_atom_type_symbol
_atom_type_description
_atom_type_scat_dispersion_real
_atom_type_scat_dispersion_imag
_atom_type_scat_source
C C .0033 .0016 'International Tables Vol C Tables 4.2.6.8 and 6.1.1.4'
H H .0000 .0000 'International Tables Vol C Tables 4.2.6.8 and 6.1.1.4'
N N .0061 .0033 'International Tables Vol C Tables 4.2.6.8 and 6.1.1.4'
O O .0106 .0060 'International Tables Vol C Tables 4.2.6.8 and 6.1.1.4'

loop_
_geom_angle_atom_site_label_1
_geom_angle_atom_site_label_2
_geom_angle_atom_site_label_3
_geom_angle
_geom_angle_publ_flag
H1O O2 H2O 105(2) ?
C7 N1 C5 112.10(10) y
C7 N1 H1 123.9 ?
C5 N1 H1 123.9 ?
C4 N2 C7 111.80(10) y
C4 N2 H2 124.1 ?
C7 N2 H2 124.1 ?
C2 N3 C3 125.00(10) y
C2 N3 H3 117.5 ?
C3 N3 H3 117.5 ?
C2 C1 H1A 109.5 ?
C2 C1 H1B 109.5 ?
H1A C1 H1B 109.5 ?
C2 C1 H1C 109.5 ?
H1A C1 H1C 109.5 ?
H1B C1 H1C 109.5 ?
O4 C2 N3 122.2(2) y
O4 C2 C1 122.4(2) y
N3 C2 C1 115.3(2) y
N3 C3 C5 109.5(2) y
N3 C3 C8 110.3(2) y
C5 C3 C8 113.07(13) ?
N3 C3 H3A 108.0 ?
C5 C3 H3A 108.0 ?
C8 C3 H3A 108.0 ?
O3 C4 N2 126.7(2) y
O3 C4 C5 125.9(2) y
N2 C4 C5 107.40(10) y
N1 C5 C4 100.70(10) y
N1 C5 C3 112.20(10) y
C4 C5 C3 110.50(10) ?
N1 C5 C6 111.80(10) ?
C4 C5 C6 109.00(10) ?
C3 C5 C6 111.90(10) ?
C5 C6 H6A 109.5 ?
C5 C6 H6B 109.5 ?
H6A C6 H6B 109.5 ?
C5 C6 H6C 109.5 ?
H6A C6 H6C 109.5 ?
H6B C6 H6C 109.5 ?
O1 C7 N1 128.10(10) y
O1 C7 N2 124.40(10) y
N1 C7 N2 107.50(10) y
C9 C8 C3 114.77(14) ?
C9 C8 H8A 108.6 ?
C3 C8 H8A 108.6 ?
C9 C8 H8B 108.6 ?
C3 C8 H8B 108.6 ?
H8A C8 H8B 107.6 ?
C8 C9 C11 111.4(2) ?
C8 C9 C10 110.15(19) ?
C11 C9 C10 110.5(2) ?
C8 C9 H9 108.2 ?
C11 C9 H9 108.2 ?
C10 C9 H9 108.2 ?
C9 C10 H10A 109.5 ?
C9 C10 H10B 109.5 ?
H10A C10 H10B 109.5 ?
C9 C10 H10C 109.5 ?
H10A C10 H10C 109.5 ?
H10B C10 H10C 109.5 ?
C9 C11 H11A 109.5 ?
C9 C11 H11B 109.5 ?
H11A C11 H11B 109.5 ?
C9 C11 H11C 109.5 ?
H11A C11 H11C 109.5 ?
H11B C11 H11C 109.5 ?

loop_
_geom_bond_atom_site_label_1
_geom_bond_atom_site_label_2
_geom_bond_site_symmetry_2
_geom_bond_distance
_geom_bond_publ_flag
O1 C7 . 1.222(2) y
O2 H1O . .83(3) ?
O2 H2O . .91(3) ?
O3 C4 . 1.225(2) y
O4 C2 . 1.227(2) y
N1 C7 . 1.354(2) y
N1 C5 . 1.464(2) y
N1 H1 . .8600 ?
N2 C4 . 1.356(2) y
N2 C7 . 1.393(2) y
N2 H2 . .8600 ?
N3 C2 . 1.348(2) y
N3 C3 . 1.458(2) y
N3 H3 . .8600 ?
C1 C2 . 1.511(3) ?
C1 H1A . .9600 ?
C1 H1B . .9600 ?
C1 H1C . .9600 ?
C3 C5 . 1.554(2) ?
C3 C8 . 1.534(2) ?
C3 H3A . .9800 ?
C4 C5 . 1.533(2) y
C5 C6 . 1.534(2) ?
C6 H6A . .9600 ?
C6 H6B . .9600 ?
C6 H6C . .9600 ?
C8 C9 . 1.532(3) ?
C8 H8A . .9700 ?
C8 H8B . .9700 ?
C9 C11 . 1.514(4) ?
C9 C10 . 1.538(3) ?
C9 H9 . .9800 ?
C10 H10A . .9600 ?
C10 H10B . .9600 ?
C10 H10C . .9600 ?
C11 H11A . .9600 ?
C11 H11B . .9600 ?
C11 H11C . .9600 ?

loop_
_geom_hbond_atom_site_label_D
_geom_hbond_atom_site_label_H
_geom_hbond_atom_site_label_A
_geom_hbond_site_symmetry_A
_geom_hbond_distance_DH
_geom_hbond_distance_HA
_geom_hbond_distance_DA
_geom_hbond_angle_DHA
_geom_hbond_publ_flag
N2 H2 O2 1_555 .86 2.03 2.809(2) 151 yes
N1 H1 O3 1_455 .86 2.31 3.122(2) 157 yes
N3 H3 O3 1_455 .86 2.12 2.964(2) 166 yes
O2 H1O O4 2_645 .83(3) 1.99(3) 2.820(2) 177(3) yes
O2 H2O O1 1_655 .91(3) 1.89(3) 2.796(2) 176(3) yes

loop_
_geom_torsion_atom_site_label_1
_geom_torsion_atom_site_label_2
_geom_torsion_atom_site_label_3
_geom_torsion_atom_site_label_4
_geom_torsion
_geom_torsion_publ_flag
C3 N3 C2 O4 3.7(3) y
C3 N3 C2 C1 -176.5(2) y
C2 N3 C3 C5 117.0(2) ?
C2 N3 C3 C8 -118.03(18) ?
C7 N2 C4 O3 178.4(2) y
C7 N2 C4 C5 -1.31(18) ?
C7 N1 C5 C4 5.8(2) ?
C7 N1 C5 C3 123.40(10) ?
C7 N1 C5 C6 -109.85(16) ?
O3 C4 C5 N1 177.7(2) y
N2 C4 C5 N1 -2.6(2) ?
O3 C4 C5 C3 58.9(2) ?
N2 C4 C5 C3 -121.37(14) ?
O3 C4 C5 C6 -64.6(2) ?
N2 C4 C5 C6 115.11(15) ?
N3 C3 C5 N1 69.7(2) y
C8 C3 C5 N1 -53.66(18) ?
N3 C3 C5 C4 -178.75(12) ?
C8 C3 C5 C4 57.89(18) ?
N3 C3 C5 C6 -56.97(17) ?
C8 C3 C5 C6 179.67(15) ?
C5 N1 C7 O1 173.56(16) ?
C5 N1 C7 N2 -6.9(2) y
C4 N2 C7 O1 -175.4(2) y
C4 N2 C7 N1 5.03(19) ?
N3 C3 C8 C9 77.9(2) ?
C5 C3 C8 C9 -159.23(16) ?
C3 C8 C9 C11 77.0(2) ?
C3 C8 C9 C10 -160.0(2) ?
